data_7127777
loop_
_publ_author_name
'Shivakumar, Kilingaru I.'
'Noro, Shin-Ichiro'
'Yamaguchi, Yuna'
'Ishigaki, Yusuke'
'Saeki, Akinori'
'Takahashi, Kiyonori'
'Nakamura, Takayoshi'
'Hisaki, Ichiro'

_publ_section_title
;
 A hydrogen-bonded organic framework based on redox-active
 tri(dithiolylidene)cyclohexanetrione.
;
_journal_issue 9
_journal_name_full 'Chemical communications (Cambridge, England)'
_journal_page_first 1157
_journal_page_last 1160
_journal_paper_doi 10.1039/d0cc07776c
_journal_volume 57
_journal_year 2021
_chemical_formula_moiety 'C57 H30 O15 S6, 2(C8 H8 O2)'
_chemical_formula_sum 'C73 H46 O19 S6'
_chemical_formula_weight 1419.51
_chemical_name_common CPDC
_chemical_name_systematic 'hexakis(carboxyphenyl) tri(dithiolylidene)cyclohexanetrione'
_space_group_crystal_system monoclinic
_space_group_IT_number 15
_space_group_name_Hall '-C 2yc'
_space_group_name_H-M_alt 'C 1 2/c 1'
_atom_sites_solution_hydrogens geom
_atom_sites_solution_primary direct
_atom_sites_solution_secondary difmap
_audit_update_record
;
2020-10-16 deposited with the CCDC.	2021-01-06 downloaded from the CCDC.
;
_cell_angle_alpha 90.0000
_cell_angle_beta 90.348(4)
_cell_angle_gamma 90.0000
_cell_formula_units_Z 4
_cell_length_a 20.5397(8)
_cell_length_b 42.5569(12)
_cell_length_c 8.5642(4)
_cell_measurement_reflns_used 3605
_cell_measurement_temperature 100
_cell_measurement_theta_max 71.05
_cell_measurement_theta_min 3.76
_cell_volume 7485.9(5)
_computing_cell_refinement 'CrysAlisPro 1.171.38.46 (Rigaku OD, 2015)'
_computing_data_collection 'CrysAlisPro 1.171.38.46 (Rigaku OD, 2015)'
_computing_data_reduction 'CrysAlisPro 1.171.38.46 (Rigaku OD, 2015)'
_computing_molecular_graphics 'CrystalStructure 4.3'
_computing_publication_material 'CrystalStructure 4.3 (Rigaku, 2018)'
_computing_structure_refinement 'SHELXL Version 2018/1 (Sheldrick, 2008)'
_computing_structure_solution 'SHELXT Version 2014/5 (Sheldrick, 2014)'
_diffrn_ambient_temperature 100
_diffrn_measured_fraction_theta_full 0.976
_diffrn_measured_fraction_theta_max 0.976
_diffrn_measurement_device_type 'Rigaku MicroMax-007HF'
_diffrn_radiation_type 'Cu K\a'
_diffrn_radiation_wavelength 1.54184
_diffrn_reflns_av_R_equivalents 0.0640
_diffrn_reflns_av_unetI/netI 0.0821
_diffrn_reflns_Laue_measured_fraction_full 0.976
_diffrn_reflns_Laue_measured_fraction_max 0.976
_diffrn_reflns_limit_h_max 24
_diffrn_reflns_limit_h_min -24
_diffrn_reflns_limit_k_max 43
_diffrn_reflns_limit_k_min -50
_diffrn_reflns_limit_l_max 10
_diffrn_reflns_limit_l_min -10
_diffrn_reflns_number 18146
_diffrn_reflns_point_group_measured_fraction_full 0.976
_diffrn_reflns_point_group_measured_fraction_max 0.976
_diffrn_reflns_theta_full 67.069
_diffrn_reflns_theta_max 67.069
_diffrn_reflns_theta_min 2.076
_diffrn_standards_number 0
_exptl_absorpt_coefficient_mu 2.255
_exptl_absorpt_correction_T_max 1.000
_exptl_absorpt_correction_T_min 0.820
_exptl_absorpt_correction_type multi-scan
_exptl_absorpt_process_details
;
CrysAlisPro 1.171.38.46 (Rigaku Oxford Diffraction, 2015)
Empirical absorption correction using spherical harmonics,
 implemented in SCALE3 ABSPACK scaling algorithm.
;
_exptl_crystal_colour yellow
_exptl_crystal_density_diffrn 1.259
_exptl_crystal_density_method 'not measured'
_exptl_crystal_description platelet
_exptl_crystal_F_000 2928.00
_exptl_crystal_recrystallization_method 'Re-crystallisation from solvent: dimethylacetamide, methyl benzoate'
_exptl_crystal_size_max 0.091
_exptl_crystal_size_mid 0.019
_exptl_crystal_size_min 0.019
_refine_diff_density_max 0.65
_refine_diff_density_min -0.45
_refine_ls_extinction_method none
_refine_ls_goodness_of_fit_ref 1.006
_refine_ls_hydrogen_treatment constr
_refine_ls_number_parameters 536
_refine_ls_number_reflns 6538
_refine_ls_number_restraints 163
_refine_ls_R_factor_all 0.0992
_refine_ls_R_factor_gt 0.0671
_refine_ls_shift/su_max 0.001
_refine_ls_structure_factor_coef Fsqd
_refine_ls_weighting_details 'w = 1/[\s^2^(Fo^2^)+(0.1322P)^2^] where P=(Fo^2^+2Fc^2^)/3'
_refine_ls_weighting_scheme calc
_refine_ls_wR_factor_gt 0.1813
_refine_ls_wR_factor_ref 0.2048
_reflns_Friedel_coverage 0.000
_reflns_number_gt 4338
_reflns_number_total 6538
_reflns_threshold_expression F^2^>2.0\s(F^2^)
_cod_data_source_file d0cc07776c2.cif
_cod_data_source_block CPDC-1
_cod_depositor_comments 'Adding full bibliography for 7127777.cif.'
_cod_database_code 7127777

loop_
_space_group_symop_operation_xyz
'x, y, z'
'-x, y, -z+1/2'
'x+1/2, y+1/2, z'
'-x+1/2, y+1/2, -z+1/2'
'-x, -y, -z'
'x, -y, z-1/2'
'-x+1/2, -y+1/2, -z'
'x+1/2, -y+1/2, z-1/2'

loop_
_atom_site_label
_atom_site_type_symbol
_atom_site_fract_x
_atom_site_fract_y
_atom_site_fract_z
_atom_site_U_iso_or_equiv
_atom_site_adp_type
_atom_site_occupancy
_atom_site_site_symmetry_order
_atom_site_calc_flag
_atom_site_refinement_flags_posn
_atom_site_refinement_flags_adp
_atom_site_refinement_flags_occupancy
_atom_site_disorder_assembly
_atom_site_disorder_group
S1 S 0.60413(4) 0.58946(2) 0.56857(11) 0.0376(3) Uani 1 1 d . . . . .
S2 S 0.65575(5) 0.52875(2) 0.47805(11) 0.0384(3) Uani 1 1 d . . . . .
S3 S 0.55397(4) 0.42765(2) 0.64146(11) 0.0360(3) Uani 1 1 d . . . . .
O1 O 0.500000 0.58052(7) 0.750000 0.0371(8) Uani 1 2 d S T P . .
O2 O 0.58992(12) 0.48448(5) 0.5829(3) 0.0391(6) Uani 1 1 d . . . . .
O3 O 0.77875(18) 0.73143(7) 0.3379(4) 0.0702(10) Uani 1 1 d . . . . .
H3O H 0.794812 0.746715 0.294398 0.084 Uiso 1 1 calc R U . . .
O4 O 0.7991(3) 0.70915(8) 0.1068(5) 0.1041(16) Uani 1 1 d . . . . .
O5 O 0.97580(19) 0.53660(11) 0.0838(6) 0.121(2) Uani 1 1 d . . . . .
H5O H 1.004713 0.527728 0.035047 0.145 Uiso 1 1 calc R U . . .
O6 O 0.9222(2) 0.49353(11) 0.0220(7) 0.122(2) Uani 1 1 d . . . . .
O7 O 0.66759(17) 0.28290(7) 0.2896(4) 0.0665(10) Uani 1 1 d . . . . .
O8 O 0.6565(2) 0.25952(8) 0.5210(5) 0.1022(16) Uani 1 1 d . . . . .
H8O H 0.675952 0.245327 0.476295 0.123 Uiso 1 1 calc R U . . .
C1 C 0.500000 0.55090(11) 0.750000 0.0348(12) Uani 1 2 d S T P . .
C2 C 0.54840(17) 0.53345(7) 0.6630(4) 0.0339(8) Uani 1 1 d . . . . .
C3 C 0.54822(17) 0.49924(8) 0.6602(4) 0.0345(8) Uani 1 1 d . . . . .
C4 C 0.500000 0.48242(10) 0.750000 0.0324(11) Uani 1 2 d S T P . .
C5 C 0.59635(17) 0.54903(7) 0.5799(4) 0.0346(8) Uani 1 1 d . . . . .
C6 C 0.67473(18) 0.58996(8) 0.4539(4) 0.0383(9) Uani 1 1 d . . . . .
C7 C 0.69857(19) 0.56148(8) 0.4124(5) 0.0394(9) Uani 1 1 d . . . . .
C8 C 0.70040(19) 0.62087(8) 0.4030(5) 0.0388(9) Uani 1 1 d . . . . .
C9 C 0.7029(2) 0.64657(8) 0.5042(5) 0.0480(11) Uani 1 1 d . . . . .
H9 H 0.687810 0.644623 0.605833 0.058 Uiso 1 1 calc R U . . .
C10 C 0.7281(2) 0.67512(9) 0.4528(5) 0.0515(11) Uani 1 1 d . . . . .
H10 H 0.729253 0.692256 0.520149 0.062 Uiso 1 1 calc R U . . .
C11 C 0.7511(2) 0.67811(9) 0.3046(5) 0.0511(11) Uani 1 1 d . . . . .
C12 C 0.7480(2) 0.65283(9) 0.2008(5) 0.0521(11) Uani 1 1 d . . . . .
H12 H 0.763145 0.654998 0.099313 0.063 Uiso 1 1 calc R U . . .
C13 C 0.7221(2) 0.62448(8) 0.2504(5) 0.0450(10) Uani 1 1 d . . . . .
H13 H 0.719137 0.607715 0.181003 0.054 Uiso 1 1 calc R U . . .
C14 C 0.7782(3) 0.70801(10) 0.2438(6) 0.0648(14) Uani 1 1 d . . . . .
C15 C 0.75756(19) 0.55327(8) 0.3222(5) 0.0412(9) Uani 1 1 d . . . . .
C16 C 0.8168(2) 0.56757(9) 0.3458(5) 0.0483(10) Uani 1 1 d . . . . .
H16 H 0.820427 0.583979 0.416992 0.058 Uiso 1 1 calc R U . . .
C17 C 0.8709(2) 0.55777(10) 0.2645(6) 0.0554(12) Uani 1 1 d . . . . .
H17 H 0.910277 0.568235 0.277544 0.067 Uiso 1 1 calc R U . . .
C18 C 0.8667(2) 0.53232(10) 0.1632(6) 0.0571(12) Uani 1 1 d . . . . .
C19 C 0.8075(2) 0.51810(11) 0.1388(6) 0.0609(13) Uani 1 1 d . . . . .
H19 H 0.803926 0.501414 0.069206 0.073 Uiso 1 1 calc R U . . .
C20 C 0.7537(2) 0.52850(9) 0.2170(5) 0.0506(11) Uani 1 1 d . . . . .
H20 H 0.713808 0.518780 0.199318 0.061 Uiso 1 1 calc R U . . .
C21 C 0.9252(2) 0.51951(12) 0.0841(7) 0.0734(16) Uani 1 1 d . . . . .
C22 C 0.500000 0.44971(10) 0.750000 0.0346(12) Uani 1 2 d S T P . .
C23 C 0.52461(18) 0.39076(7) 0.6983(4) 0.0348(8) Uani 1 1 d . . . . .
C24 C 0.55756(18) 0.36335(7) 0.6291(5) 0.0371(9) Uani 1 1 d . . . . .
C25 C 0.5706(2) 0.36261(8) 0.4697(5) 0.0455(10) Uani 1 1 d . . . . .
H25 H 0.558774 0.379506 0.406764 0.055 Uiso 1 1 calc R U . . .
C26 C 0.6015(2) 0.33646(9) 0.4040(5) 0.0508(11) Uani 1 1 d . . . . .
H26 H 0.610975 0.336121 0.297958 0.061 Uiso 1 1 calc R U . . .
C27 C 0.6178(2) 0.31110(8) 0.4977(5) 0.0493(11) Uani 1 1 d . . . . .
C28 C 0.6043(2) 0.31157(8) 0.6554(5) 0.0476(10) Uani 1 1 d . . . . .
H28 H 0.614797 0.294290 0.717077 0.057 Uiso 1 1 calc R U . . .
C29 C 0.57514(19) 0.33764(8) 0.7223(5) 0.0418(9) Uani 1 1 d . . . . .
H29 H 0.567261 0.338051 0.829112 0.050 Uiso 1 1 calc R U . . .
C30 C 0.6501(2) 0.28306(9) 0.4280(6) 0.0598(13) Uani 1 1 d . . . . .
C31 C 0.8076(7) 0.3872(3) 0.2857(16) 0.086(4) Uani 0.5 1 d D U P A 1
C32 C 0.7435(7) 0.3878(3) 0.3489(16) 0.079(7) Uani 0.5 1 d D U P A 1
H32 H 0.721208 0.369569 0.374594 0.095 Uiso 0.5 1 calc R U P A 1
C33 C 0.7163(7) 0.4178(3) 0.3699(14) 0.089(4) Uani 0.5 1 d D U P A 1
H33 H 0.674039 0.420067 0.406872 0.106 Uiso 0.5 1 calc R U P A 1
C34 C 0.7542(9) 0.4443(4) 0.334(2) 0.083(6) Uani 0.5 1 d D U P A 1
H34 H 0.738058 0.464088 0.358122 0.100 Uiso 0.5 1 calc R U P A 1
C35 C 0.8161(7) 0.4422(4) 0.2615(16) 0.107(5) Uani 0.5 1 d D U P A 1
H35 H 0.836574 0.460228 0.224866 0.129 Uiso 0.5 1 calc R U P A 1
C36 C 0.8458(11) 0.4133(4) 0.246(3) 0.124(8) Uani 0.5 1 d D U P A 1
H36 H 0.888408 0.411232 0.211112 0.149 Uiso 0.5 1 calc R U P A 1
C37 C 0.8403(11) 0.3561(4) 0.249(4) 0.145(8) Uani 0.5 1 d D U P A 1
C38 C 0.8462(11) 0.3021(4) 0.242(2) 0.171(9) Uani 0.5 1 d D U P A 1
H38A H 0.875895 0.296224 0.324076 0.205 Uiso 0.5 1 calc R U P A 1
H38B H 0.870327 0.307141 0.149680 0.205 Uiso 0.5 1 calc R U P A 1
H38C H 0.817364 0.284839 0.220258 0.205 Uiso 0.5 1 calc R U P A 1
O9 O 0.8051(6) 0.3317(2) 0.2948(11) 0.118(3) Uani 0.5 1 d D U P A 1
O10 O 0.8870(9) 0.3507(6) 0.171(3) 0.235(11) Uani 0.5 1 d D U P A 1
C39 C 0.8384(9) 0.4023(6) 0.278(3) 0.140(9) Uani 0.5 1 d D U P B 2
C40 C 0.8832(9) 0.4280(5) 0.261(2) 0.142(7) Uani 0.5 1 d D U P B 2
H40 H 0.870842 0.448618 0.281576 0.170 Uiso 0.5 1 calc R U P B 2
C41 C 0.9464(11) 0.4205(7) 0.212(3) 0.221(11) Uani 0.5 1 d D U P B 2
H41 H 0.977568 0.436136 0.198616 0.265 Uiso 0.5 1 calc R U P B 2
C42 C 0.9616(14) 0.3881(8) 0.183(4) 0.293(15) Uani 0.5 1 d D U P B 2
H42 H 1.003924 0.383894 0.151225 0.352 Uiso 0.5 1 calc R U P B 2
C43 C 0.9182(13) 0.3607(8) 0.198(5) 0.299(17) Uani 0.5 1 d D U P B 2
H43 H 0.930231 0.340189 0.175427 0.358 Uiso 0.5 1 calc R U P B 2
C44 C 0.8547(12) 0.3698(6) 0.253(4) 0.211(12) Uani 0.5 1 d D U P B 2
H44 H 0.823680 0.354404 0.272908 0.254 Uiso 0.5 1 calc R U P B 2
C45 C 0.7721(7) 0.4074(3) 0.3298(17) 0.097(5) Uani 0.5 1 d D U P B 2
C46 C 0.6930(8) 0.4425(4) 0.4017(17) 0.111(5) Uani 0.5 1 d D U P B 2
H46A H 0.659712 0.429760 0.354580 0.134 Uiso 0.5 1 calc R U P B 2
H46B H 0.681381 0.464294 0.391735 0.134 Uiso 0.5 1 calc R U P B 2
H46C H 0.697172 0.437230 0.510231 0.134 Uiso 0.5 1 calc R U P B 2
O11 O 0.7402(9) 0.3862(3) 0.3598(19) 0.139(8) Uani 0.5 1 d D U P B 2
O12 O 0.7561(10) 0.4368(4) 0.322(3) 0.139(7) Uani 0.5 1 d D U P B 2

loop_
_atom_site_aniso_label
_atom_site_aniso_U_11
_atom_site_aniso_U_22
_atom_site_aniso_U_33
_atom_site_aniso_U_23
_atom_site_aniso_U_13
_atom_site_aniso_U_12
S1 0.0457(5) 0.0136(4) 0.0537(6) 0.0008(3) 0.0245(4) -0.0014(3)
S2 0.0446(5) 0.0154(4) 0.0556(6) 0.0003(3) 0.0258(4) 0.0004(3)
S3 0.0452(5) 0.0121(4) 0.0510(6) -0.0002(3) 0.0236(4) 0.0011(3)
O1 0.047(2) 0.0132(16) 0.051(2) 0.000 0.0230(17) 0.000
O2 0.0463(14) 0.0144(12) 0.0568(17) -0.0005(10) 0.0273(12) 0.0025(10)
O3 0.106(3) 0.0256(16) 0.080(2) 0.0002(14) 0.0276(19) -0.0240(16)
O4 0.179(4) 0.0328(19) 0.102(3) -0.0025(18) 0.080(3) -0.036(2)
O5 0.068(3) 0.109(3) 0.186(5) -0.085(3) 0.072(3) -0.028(2)
O6 0.076(3) 0.091(3) 0.198(5) -0.086(3) 0.073(3) -0.019(2)
O7 0.096(2) 0.0298(15) 0.074(2) -0.0022(14) 0.0399(19) 0.0167(15)
O8 0.185(4) 0.038(2) 0.084(3) 0.0033(18) 0.047(3) 0.057(2)
C1 0.041(3) 0.016(2) 0.048(3) 0.000 0.014(2) 0.000
C2 0.040(2) 0.0145(16) 0.048(2) 0.0002(13) 0.0195(17) 0.0002(13)
C3 0.042(2) 0.0165(17) 0.046(2) -0.0010(14) 0.0176(17) -0.0011(14)
C4 0.040(3) 0.014(2) 0.043(3) 0.000 0.014(2) 0.000
C5 0.041(2) 0.0137(16) 0.049(2) -0.0003(14) 0.0150(17) 0.0019(13)
C6 0.048(2) 0.0194(17) 0.048(2) 0.0024(15) 0.0203(18) -0.0042(15)
C7 0.048(2) 0.0197(17) 0.050(2) 0.0030(15) 0.0173(18) -0.0020(15)
C8 0.043(2) 0.0196(17) 0.054(2) 0.0009(15) 0.0211(18) -0.0041(14)
C9 0.066(3) 0.0207(18) 0.057(3) 0.0000(16) 0.027(2) -0.0091(17)
C10 0.069(3) 0.0184(18) 0.067(3) -0.0041(17) 0.021(2) -0.0084(17)
C11 0.062(3) 0.027(2) 0.064(3) 0.0011(18) 0.026(2) -0.0113(18)
C12 0.066(3) 0.025(2) 0.066(3) 0.0032(18) 0.033(2) -0.0052(18)
C13 0.057(2) 0.0235(18) 0.055(3) 0.0013(16) 0.025(2) -0.0029(16)
C14 0.091(4) 0.024(2) 0.079(3) 0.003(2) 0.034(3) -0.017(2)
C15 0.047(2) 0.0230(18) 0.054(2) 0.0047(16) 0.0231(19) 0.0004(15)
C16 0.051(2) 0.030(2) 0.065(3) -0.0064(18) 0.023(2) -0.0024(17)
C17 0.047(2) 0.041(2) 0.078(3) -0.007(2) 0.026(2) -0.0030(18)
C18 0.053(3) 0.042(2) 0.077(3) -0.013(2) 0.033(2) 0.0000(19)
C19 0.059(3) 0.046(3) 0.078(3) -0.023(2) 0.028(2) -0.007(2)
C20 0.049(2) 0.035(2) 0.067(3) -0.0145(19) 0.025(2) -0.0063(17)
C21 0.058(3) 0.059(3) 0.103(4) -0.026(3) 0.037(3) -0.011(2)
C22 0.045(3) 0.015(2) 0.045(3) 0.000 0.019(2) 0.000
C23 0.044(2) 0.0107(15) 0.050(2) 0.0042(14) 0.0163(16) 0.0009(13)
C24 0.043(2) 0.0123(16) 0.056(2) -0.0017(14) 0.0181(18) -0.0005(13)
C25 0.061(3) 0.0177(18) 0.058(3) 0.0006(15) 0.027(2) 0.0009(16)
C26 0.070(3) 0.0226(19) 0.060(3) -0.0005(17) 0.032(2) 0.0060(17)
C27 0.061(3) 0.0191(18) 0.068(3) -0.0041(18) 0.022(2) 0.0033(17)
C28 0.061(3) 0.0172(18) 0.065(3) -0.0006(17) 0.018(2) 0.0076(16)
C29 0.053(2) 0.0184(17) 0.054(2) -0.0004(15) 0.0201(19) 0.0035(15)
C30 0.080(3) 0.023(2) 0.077(3) -0.001(2) 0.033(3) 0.012(2)
C31 0.099(11) 0.077(9) 0.082(9) -0.011(7) -0.007(8) 0.015(8)
C32 0.119(14) 0.062(11) 0.057(9) -0.030(8) -0.048(10) 0.050(10)
C33 0.122(11) 0.047(7) 0.097(9) -0.016(6) 0.019(8) 0.025(7)
C34 0.102(12) 0.086(12) 0.061(9) -0.028(8) -0.006(8) 0.024(9)
C35 0.117(11) 0.100(11) 0.105(10) 0.003(8) 0.025(9) -0.046(9)
C36 0.151(18) 0.125(15) 0.096(13) 0.011(12) -0.010(12) -0.024(14)
C37 0.158(18) 0.129(15) 0.147(16) -0.011(14) -0.013(14) 0.020(14)
C38 0.26(2) 0.102(14) 0.154(17) -0.001(12) -0.073(16) 0.022(15)
O9 0.189(11) 0.066(6) 0.099(7) 0.006(5) -0.013(7) 0.010(6)
O10 0.123(13) 0.30(2) 0.29(2) -0.111(19) 0.062(14) 0.016(14)
C39 0.098(13) 0.18(2) 0.146(17) -0.044(17) 0.042(12) 0.002(15)
C40 0.116(13) 0.185(19) 0.124(14) -0.028(13) 0.003(12) -0.029(14)
C41 0.20(2) 0.28(3) 0.182(19) -0.02(2) 0.023(18) -0.07(2)
C42 0.23(3) 0.33(4) 0.32(3) 0.00(3) 0.05(2) 0.00(3)
C43 0.21(3) 0.32(3) 0.37(3) -0.02(3) 0.05(3) 0.01(3)
C44 0.125(17) 0.24(3) 0.27(2) -0.05(2) 0.068(18) 0.061(19)
C45 0.159(14) 0.052(8) 0.081(9) -0.008(7) 0.013(9) 0.009(9)
C46 0.126(13) 0.102(12) 0.106(11) 0.011(9) 0.001(10) 0.024(10)
O11 0.199(17) 0.098(13) 0.123(12) 0.022(9) 0.071(11) -0.025(11)
O12 0.187(17) 0.066(8) 0.164(16) -0.012(9) 0.018(12) -0.006(9)

loop_
_atom_type_symbol
_atom_type_description
_atom_type_scat_dispersion_real
_atom_type_scat_dispersion_imag
_atom_type_scat_source
C C 0.0181 0.0091
;
International Tables for Crystallography
(Vol. C, Tables 4.2.6.8 and 6.1.1.4)
;
H H 0.0000 0.0000
;
International Tables for Crystallography
(Vol. C, Table 6.1.1.4)
;
O O 0.0492 0.0322
;
International Tables for Crystallography
(Vol. C, Tables 4.2.6.8 and 6.1.1.4)
;
S S 0.3331 0.5567
;
International Tables for Crystallography
(Vol. C, Tables 4.2.6.8 and 6.1.1.4)
;

loop_
_geom_angle_atom_site_label_1
_geom_angle_atom_site_label_2
_geom_angle_atom_site_label_3
_geom_angle
_geom_angle_site_symmetry_1
_geom_angle_site_symmetry_3
_geom_angle_publ_flag
C5 S1 C6 96.92(16) . . ?
C5 S2 C7 97.03(16) . . ?
C22 S3 C23 96.56(17) . . ?
C14 O3 H3O 109.5 . . ?
C21 O5 H5O 109.5 . . ?
C30 O8 H8O 109.5 . . ?
O1 C1 C2 120.8(2) . . ?
O1 C1 C2 120.8(2) . 2_656 ?
C2 C1 C2 118.4(4) . 2_656 ?
C5 C2 C1 120.7(3) . . ?
C5 C2 C3 118.1(3) . . ?
C1 C2 C3 121.2(3) . . ?
O2 C3 C4 120.3(3) . . ?
O2 C3 C2 120.5(3) . . ?
C4 C3 C2 119.2(3) . . ?
C22 C4 C3 119.6(2) . 2_656 ?
C22 C4 C3 119.6(2) . . ?
C3 C4 C3 120.7(4) 2_656 . ?
C2 C5 S1 124.8(2) . . ?
C2 C5 S2 121.6(3) . . ?
S1 C5 S2 113.64(19) . . ?
C7 C6 C8 125.9(3) . . ?
C7 C6 S1 115.9(3) . . ?
C8 C6 S1 118.1(3) . . ?
C6 C7 C15 130.2(3) . . ?
C6 C7 S2 116.5(3) . . ?
C15 C7 S2 113.3(3) . . ?
C13 C8 C9 119.0(3) . . ?
C13 C8 C6 119.3(3) . . ?
C9 C8 C6 121.6(3) . . ?
C10 C9 C8 120.0(4) . . ?
C10 C9 H9 120.0 . . ?
C8 C9 H9 120.0 . . ?
C11 C10 C9 120.5(4) . . ?
C11 C10 H10 119.8 . . ?
C9 C10 H10 119.8 . . ?
C10 C11 C12 120.4(4) . . ?
C10 C11 C14 122.7(4) . . ?
C12 C11 C14 116.9(4) . . ?
C13 C12 C11 119.5(4) . . ?
C13 C12 H12 120.3 . . ?
C11 C12 H12 120.3 . . ?
C12 C13 C8 120.6(4) . . ?
C12 C13 H13 119.7 . . ?
C8 C13 H13 119.7 . . ?
O4 C14 O3 123.9(4) . . ?
O4 C14 C11 119.5(4) . . ?
O3 C14 C11 116.6(4) . . ?
C16 C15 C20 118.6(4) . . ?
C16 C15 C7 123.0(4) . . ?
C20 C15 C7 118.3(4) . . ?
C15 C16 C17 120.5(4) . . ?
C15 C16 H16 119.8 . . ?
C17 C16 H16 119.8 . . ?
C16 C17 C18 120.3(4) . . ?
C16 C17 H17 119.9 . . ?
C18 C17 H17 119.9 . . ?
C19 C18 C17 119.2(4) . . ?
C19 C18 C21 119.1(4) . . ?
C17 C18 C21 121.6(4) . . ?
C20 C19 C18 120.0(4) . . ?
C20 C19 H19 120.0 . . ?
C18 C19 H19 120.0 . . ?
C19 C20 C15 121.3(4) . . ?
C19 C20 H20 119.3 . . ?
C15 C20 H20 119.3 . . ?
O6 C21 O5 123.6(4) . . ?
O6 C21 C18 119.3(4) . . ?
O5 C21 C18 117.1(4) . . ?
C4 C22 S3 122.91(13) . . ?
C4 C22 S3 122.91(13) . 2_656 ?
S3 C22 S3 114.2(3) . 2_656 ?
C23 C23 C24 127.72(18) 2_656 . ?
C23 C23 S3 116.33(11) 2_656 . ?
C24 C23 S3 115.9(2) . . ?
C25 C24 C29 119.4(3) . . ?
C25 C24 C23 120.2(3) . . ?
C29 C24 C23 120.4(3) . . ?
C24 C25 C26 120.1(4) . . ?
C24 C25 H25 119.9 . . ?
C26 C25 H25 119.9 . . ?
C27 C26 C25 119.7(4) . . ?
C27 C26 H26 120.2 . . ?
C25 C26 H26 120.2 . . ?
C28 C27 C26 120.4(3) . . ?
C28 C27 C30 119.7(4) . . ?
C26 C27 C30 119.8(4) . . ?
C27 C28 C29 120.4(4) . . ?
C27 C28 H28 119.8 . . ?
C29 C28 H28 119.8 . . ?
C28 C29 C24 120.0(4) . . ?
C28 C29 H29 120.0 . . ?
C24 C29 H29 120.0 . . ?
O7 C30 O8 123.9(4) . . ?
O7 C30 C27 121.3(4) . . ?
O8 C30 C27 114.8(4) . . ?
C36 C31 C32 126.6(13) . . ?
C36 C31 C37 113.0(14) . . ?
C32 C31 C37 120.4(12) . . ?
C33 C32 C31 115.8(14) . . ?
C33 C32 H32 122.1 . . ?
C31 C32 H32 122.1 . . ?
C32 C33 C34 118.5(14) . . ?
C32 C33 H33 120.8 . . ?
C34 C33 H33 120.8 . . ?
C33 C34 C35 123.0(15) . . ?
C33 C34 H34 118.5 . . ?
C35 C34 H34 118.5 . . ?
C36 C35 C34 119.7(14) . . ?
C36 C35 H35 120.1 . . ?
C34 C35 H35 120.1 . . ?
C35 C36 C31 115.7(16) . . ?
C35 C36 H36 122.2 . . ?
C31 C36 H36 122.2 . . ?
O10 C37 O9 117.0(18) . . ?
O10 C37 C31 130(2) . . ?
O9 C37 C31 112.4(14) . . ?
O9 C38 H38A 109.5 . . ?
O9 C38 H38B 109.5 . . ?
H38A C38 H38B 109.5 . . ?
O9 C38 H38C 109.5 . . ?
H38A C38 H38C 109.5 . . ?
H38B C38 H38C 109.5 . . ?
C37 O9 C38 104.4(14) . . ?
C44 C39 C40 124.6(16) . . ?
C44 C39 C45 114.1(17) . . ?
C40 C39 C45 121.3(17) . . ?
C41 C40 C39 116.8(17) . . ?
C41 C40 H40 121.6 . . ?
C39 C40 H40 121.6 . . ?
C40 C41 C42 118(2) . . ?
C40 C41 H41 120.9 . . ?
C42 C41 H41 120.9 . . ?
C41 C42 C43 128(2) . . ?
C41 C42 C42 94.3(18) . 2_755 ?
C43 C42 C42 116(3) . 2_755 ?
C41 C42 H42 116.1 . . ?
C43 C42 H42 116.1 . . ?
C42 C42 H42 54.4 2_755 . ?
C44 C43 C42 111(2) . . ?
C44 C43 H43 124.3 . . ?
C42 C43 H43 124.3 . . ?
C39 C44 C43 121(2) . . ?
C39 C44 H44 119.4 . . ?
C43 C44 H44 119.4 . . ?
O11 C45 O12 128.9(17) . . ?
O11 C45 C39 119.4(17) . . ?
O12 C45 C39 111.5(15) . . ?
O12 C46 H46A 109.5 . . ?
O12 C46 H46B 109.5 . . ?
H46A C46 H46B 109.5 . . ?
O12 C46 H46C 109.5 . . ?
H46A C46 H46C 109.5 . . ?
H46B C46 H46C 109.5 . . ?
C45 O12 C46 110.8(15) . . ?

loop_
_geom_bond_atom_site_label_1
_geom_bond_atom_site_label_2
_geom_bond_distance
_geom_bond_site_symmetry_2
_geom_bond_publ_flag
S1 C5 1.731(3) . ?
S1 C6 1.756(4) . ?
S2 C5 1.734(3) . ?
S2 C7 1.742(3) . ?
S3 C22 1.728(3) . ?
S3 C23 1.752(3) . ?
O1 C1 1.261(5) . ?
O2 C3 1.254(4) . ?
O3 C14 1.281(5) . ?
O3 H3O 0.8200 . ?
O4 C14 1.252(6) . ?
O5 C21 1.269(6) . ?
O5 H5O 0.8200 . ?
O6 C21 1.228(6) . ?
O7 C30 1.240(5) . ?
O8 C30 1.286(6) . ?
O8 H8O 0.8200 . ?
C1 C2 1.451(4) . ?
C1 C2 1.451(4) 2_656 ?
C2 C5 1.387(5) . ?
C2 C3 1.456(4) . ?
C3 C4 1.447(4) . ?
C4 C22 1.392(6) . ?
C6 C7 1.355(5) . ?
C6 C8 1.483(5) . ?
C7 C15 1.483(5) . ?
C8 C13 1.392(5) . ?
C8 C9 1.396(5) . ?
C9 C10 1.393(5) . ?
C9 H9 0.9300 . ?
C10 C11 1.363(6) . ?
C10 H10 0.9300 . ?
C11 C12 1.397(6) . ?
C11 C14 1.485(5) . ?
C12 C13 1.386(5) . ?
C12 H12 0.9300 . ?
C13 H13 0.9300 . ?
C15 C16 1.374(6) . ?
C15 C20 1.389(5) . ?
C16 C17 1.379(5) . ?
C16 H16 0.9300 . ?
C17 C18 1.390(6) . ?
C17 H17 0.9300 . ?
C18 C19 1.374(7) . ?
C18 C21 1.485(6) . ?
C19 C20 1.368(6) . ?
C19 H19 0.9300 . ?
C20 H20 0.9300 . ?
C23 C23 1.348(7) 2_656 ?
C23 C24 1.475(5) . ?
C24 C25 1.394(5) . ?
C24 C29 1.400(5) . ?
C25 C26 1.401(5) . ?
C25 H25 0.9300 . ?
C26 C27 1.385(6) . ?
C26 H26 0.9300 . ?
C27 C28 1.380(6) . ?
C27 C30 1.492(5) . ?
C28 C29 1.387(5) . ?
C28 H28 0.9300 . ?
C29 H29 0.9300 . ?
C31 C36 1.403(16) . ?
C31 C32 1.426(16) . ?
C31 C37 1.516(16) . ?
C32 C33 1.404(14) . ?
C32 H32 0.9300 . ?
C33 C34 1.407(16) . ?
C33 H33 0.9300 . ?
C34 C35 1.420(16) . ?
C34 H34 0.9300 . ?
C35 C36 1.380(16) . ?
C35 H35 0.9300 . ?
C36 H36 0.9300 . ?
C37 O10 1.195(16) . ?
C37 O9 1.325(16) . ?
C38 O9 1.587(15) . ?
C38 H38A 0.9600 . ?
C38 H38B 0.9600 . ?
C38 H38C 0.9600 . ?
C39 C44 1.437(17) . ?
C39 C40 1.438(17) . ?
C39 C45 1.451(16) . ?
C40 C41 1.404(17) . ?
C40 H40 0.9300 . ?
C41 C42 1.437(18) . ?
C41 H41 0.9300 . ?
C42 C43 1.473(19) . ?
C42 C42 1.94(6) 2_755 ?
C42 H42 0.9300 . ?
C43 C44 1.443(18) . ?
C43 H43 0.9300 . ?
C44 H44 0.9300 . ?
C45 O11 1.144(14) . ?
C45 O12 1.297(15) . ?
C46 O12 1.489(15) . ?
C46 H46A 0.9600 . ?
C46 H46B 0.9600 . ?
C46 H46C 0.9600 . ?

loop_
_geom_hbond_atom_site_label_D
_geom_hbond_atom_site_label_H
_geom_hbond_atom_site_label_A
_geom_hbond_site_symmetry_D
_geom_hbond_site_symmetry_H
_geom_hbond_site_symmetry_A
_geom_hbond_distance_DA
_geom_hbond_distance_DH
_geom_hbond_distance_HA
_geom_hbond_angle_DHA
_geom_hbond_publ_flag
O3 H3O O7 . . 4_655 2.687(4) 0.820 1.868 175.6 no
O5 H5O O6 . . 5_765 2.623(6) 0.820 1.822 164.9 no
O8 H8O O4 . . 4_645 2.576(5) 0.820 1.773 165.8 no

loop_
_geom_torsion_atom_site_label_1
_geom_torsion_atom_site_label_2
_geom_torsion_atom_site_label_3
_geom_torsion_atom_site_label_4
_geom_torsion
_geom_torsion_site_symmetry_1
_geom_torsion_site_symmetry_2
_geom_torsion_site_symmetry_3
_geom_torsion_site_symmetry_4
_geom_torsion_publ_flag
O1 C1 C2 C5 1.1(4) . . . . ?
C2 C1 C2 C5 -178.9(4) 2_656 . . . ?
O1 C1 C2 C3 -179.0(3) . . . . ?
C2 C1 C2 C3 1.0(3) 2_656 . . . ?
C5 C2 C3 O2 -0.9(6) . . . . ?
C1 C2 C3 O2 179.2(3) . . . . ?
C5 C2 C3 C4 178.0(3) . . . . ?
C1 C2 C3 C4 -1.9(5) . . . . ?
O2 C3 C4 C22 -0.1(4) . . . . ?
C2 C3 C4 C22 -179.1(3) . . . . ?
O2 C3 C4 C3 179.9(4) . . . 2_656 ?
C2 C3 C4 C3 1.0(3) . . . 2_656 ?
C1 C2 C5 S1 -0.5(5) . . . . ?
C3 C2 C5 S1 179.6(3) . . . . ?
C1 C2 C5 S2 178.7(2) . . . . ?
C3 C2 C5 S2 -1.2(5) . . . . ?
C6 S1 C5 C2 178.0(4) . . . . ?
C6 S1 C5 S2 -1.2(3) . . . . ?
C7 S2 C5 C2 -177.9(3) . . . . ?
C7 S2 C5 S1 1.3(3) . . . . ?
C5 S1 C6 C7 0.6(4) . . . . ?
C5 S1 C6 C8 176.8(3) . . . . ?
C8 C6 C7 C15 6.4(8) . . . . ?
S1 C6 C7 C15 -177.7(4) . . . . ?
C8 C6 C7 S2 -175.7(3) . . . . ?
S1 C6 C7 S2 0.2(5) . . . . ?
C5 S2 C7 C6 -0.9(4) . . . . ?
C5 S2 C7 C15 177.3(3) . . . . ?
C7 C6 C8 C13 38.5(6) . . . . ?
S1 C6 C8 C13 -137.3(3) . . . . ?
C7 C6 C8 C9 -142.0(5) . . . . ?
S1 C6 C8 C9 42.2(5) . . . . ?
C13 C8 C9 C10 -1.3(7) . . . . ?
C6 C8 C9 C10 179.2(4) . . . . ?
C8 C9 C10 C11 -0.7(7) . . . . ?
C9 C10 C11 C12 1.8(7) . . . . ?
C9 C10 C11 C14 179.8(5) . . . . ?
C10 C11 C12 C13 -0.8(7) . . . . ?
C14 C11 C12 C13 -179.0(4) . . . . ?
C11 C12 C13 C8 -1.3(7) . . . . ?
C9 C8 C13 C12 2.3(7) . . . . ?
C6 C8 C13 C12 -178.2(4) . . . . ?
C10 C11 C14 O4 179.4(6) . . . . ?
C12 C11 C14 O4 -2.5(8) . . . . ?
C10 C11 C14 O3 -0.6(8) . . . . ?
C12 C11 C14 O3 177.5(5) . . . . ?
C6 C7 C15 C16 43.5(7) . . . . ?
S2 C7 C15 C16 -134.5(4) . . . . ?
C6 C7 C15 C20 -141.2(5) . . . . ?
S2 C7 C15 C20 40.9(5) . . . . ?
C20 C15 C16 C17 1.0(6) . . . . ?
C7 C15 C16 C17 176.3(4) . . . . ?
C15 C16 C17 C18 -3.0(7) . . . . ?
C16 C17 C18 C19 3.4(8) . . . . ?
C16 C17 C18 C21 -174.8(5) . . . . ?
C17 C18 C19 C20 -1.7(8) . . . . ?
C21 C18 C19 C20 176.5(5) . . . . ?
C18 C19 C20 C15 -0.3(8) . . . . ?
C16 C15 C20 C19 0.7(7) . . . . ?
C7 C15 C20 C19 -174.9(4) . . . . ?
C19 C18 C21 O6 -13.1(9) . . . . ?
C17 C18 C21 O6 165.2(6) . . . . ?
C19 C18 C21 O5 166.2(6) . . . . ?
C17 C18 C21 O5 -15.5(9) . . . . ?
C3 C4 C22 S3 177.87(19) 2_656 . . . ?
C3 C4 C22 S3 -2.13(19) . . . . ?
C3 C4 C22 S3 -2.13(19) 2_656 . . 2_656 ?
C3 C4 C22 S3 177.87(19) . . . 2_656 ?
C23 S3 C22 C4 -179.53(13) . . . . ?
C23 S3 C22 S3 0.47(13) . . . 2_656 ?
C22 S3 C23 C23 -1.6(5) . . . 2_656 ?
C22 S3 C23 C24 179.3(3) . . . . ?
C23 C23 C24 C25 135.2(6) 2_656 . . . ?
S3 C23 C24 C25 -45.9(5) . . . . ?
C23 C23 C24 C29 -43.8(8) 2_656 . . . ?
S3 C23 C24 C29 135.1(3) . . . . ?
C29 C24 C25 C26 -0.5(6) . . . . ?
C23 C24 C25 C26 -179.5(4) . . . . ?
C24 C25 C26 C27 1.3(7) . . . . ?
C25 C26 C27 C28 -0.5(7) . . . . ?
C25 C26 C27 C30 179.4(4) . . . . ?
C26 C27 C28 C29 -1.0(7) . . . . ?
C30 C27 C28 C29 179.1(4) . . . . ?
C27 C28 C29 C24 1.8(6) . . . . ?
C25 C24 C29 C28 -1.0(6) . . . . ?
C23 C24 C29 C28 178.0(4) . . . . ?
C28 C27 C30 O7 -174.1(5) . . . . ?
C26 C27 C30 O7 6.0(7) . . . . ?
C28 C27 C30 O8 7.3(7) . . . . ?
C26 C27 C30 O8 -172.6(5) . . . . ?
C36 C31 C32 C33 1.3(17) . . . . ?
C37 C31 C32 C33 -176.5(17) . . . . ?
C31 C32 C33 C34 -2.4(15) . . . . ?
C32 C33 C34 C35 7(2) . . . . ?
C33 C34 C35 C36 -10(3) . . . . ?
C34 C35 C36 C31 8(3) . . . . ?
C32 C31 C36 C35 -4(3) . . . . ?
C37 C31 C36 C35 173.8(19) . . . . ?
C36 C31 C37 O10 -14(4) . . . . ?
C32 C31 C37 O10 164(3) . . . . ?
C36 C31 C37 O9 177(2) . . . . ?
C32 C31 C37 O9 -5(3) . . . . ?
O10 C37 O9 C38 7(3) . . . . ?
C31 C37 O9 C38 178.2(17) . . . . ?
C44 C39 C40 C41 2(2) . . . . ?
C45 C39 C40 C41 179(2) . . . . ?
C39 C40 C41 C42 0(2) . . . . ?
C40 C41 C42 C43 0(5) . . . . ?
C40 C41 C42 C42 -128(2) . . . 2_755 ?
C41 C42 C43 C44 -2(6) . . . . ?
C42 C42 C43 C44 117(3) 2_755 . . . ?
C40 C39 C44 C43 -4(4) . . . . ?
C45 C39 C44 C43 179(3) . . . . ?
C42 C43 C44 C39 4(5) . . . . ?
C44 C39 C45 O11 7(3) . . . . ?
C40 C39 C45 O11 -170.8(19) . . . . ?
C44 C39 C45 O12 -168(2) . . . . ?
C40 C39 C45 O12 15(3) . . . . ?
O11 C45 O12 C46 17(3) . . . . ?
C39 C45 O12 C46 -169.6(18) . . . . ?
